data_7712682
loop_
_publ_author_name
'Mikata, Yuji'
'Tanaka, Marin'
'Yasuda, Saori'
'Tsuruta, Aya'
'Hagiwara, Taeka'
'Konno, Hideo'
'Matsuo, Takashi'

_publ_section_title
;
 Effect of methoxy substituents on fluorescent Zn2+/Cd2+ selectivity of
 bisquinoline derivatives with a N,N&#x2019;-dimethylalkanediamine
 skeleton
;
_journal_name_full 'Dalton Transactions'
_journal_paper_doi 10.1039/D3DT00597F
_journal_year 2023
_chemical_formula_moiety 'C48 H52 Cd2 Cl4 N8 O8'
_chemical_formula_sum 'C48 H52 Cd2 Cl4 N8 O8'
_chemical_formula_weight 1235.62
_space_group_crystal_system monoclinic
_space_group_IT_number 15
_space_group_name_Hall '-C 2yc'
_space_group_name_H-M_alt 'C 1 2/c 1'
_atom_sites_solution_hydrogens geom
_atom_sites_solution_primary direct
_atom_sites_solution_secondary difmap
_audit_update_record
;
2023-02-17 deposited with the CCDC.	2023-03-28 downloaded from the CCDC.
;
_cell_angle_alpha 90.0000
_cell_angle_beta 107.426(3)
_cell_angle_gamma 90.0000
_cell_formula_units_Z 12
_cell_length_a 45.845(14)
_cell_length_b 13.759(4)
_cell_length_c 26.417(8)
_cell_measurement_reflns_used 24759
_cell_measurement_temperature 153
_cell_measurement_theta_max 30.70
_cell_measurement_theta_min 2.00
_cell_volume 15899(8)
_computing_cell_refinement 'CrystalClear-SM Expert 2.0 r16'
_computing_data_collection 'CrystalClear-SM Expert 2.0 r16 (Rigaku, 2014)'
_computing_data_reduction 'CrystalClear-SM Expert 2.0 r16'
_computing_molecular_graphics 'CrystalStructure 4.3'
_computing_publication_material 'CrystalStructure 4.3 (Rigaku, 2019)'
_computing_structure_refinement 'SHELXL Version 2016/6 (Sheldrick, 2008)'
_computing_structure_solution 'Il Milione (Burla, et al., 2007)'
_diffrn_ambient_temperature 153
_diffrn_detector_area_resol_mean 7.111
_diffrn_measured_fraction_theta_full 0.996
_diffrn_measured_fraction_theta_max 0.936
_diffrn_measurement_device_type 'Rigaku Saturn724'
_diffrn_measurement_method \w
_diffrn_radiation_type 'Mo K\a'
_diffrn_radiation_wavelength 0.71075
_diffrn_reflns_av_R_equivalents 0.0311
_diffrn_reflns_av_unetI/netI 0.0233
_diffrn_reflns_Laue_measured_fraction_full 0.996
_diffrn_reflns_Laue_measured_fraction_max 0.936
_diffrn_reflns_limit_h_max 63
_diffrn_reflns_limit_h_min -64
_diffrn_reflns_limit_k_max 19
_diffrn_reflns_limit_k_min -19
_diffrn_reflns_limit_l_max 37
_diffrn_reflns_limit_l_min -37
_diffrn_reflns_number 91605
_diffrn_reflns_point_group_measured_fraction_full 0.996
_diffrn_reflns_point_group_measured_fraction_max 0.936
_diffrn_reflns_theta_full 25.242
_diffrn_reflns_theta_max 30.758
_diffrn_reflns_theta_min 2.035
_diffrn_standards_number 0
_exptl_absorpt_coefficient_mu 1.063
_exptl_absorpt_correction_T_max 0.808
_exptl_absorpt_correction_T_min 0.704
_exptl_absorpt_correction_type multi-scan
_exptl_absorpt_process_details 'REQAB (Rigaku, 1998)'
_exptl_crystal_colour colorless
_exptl_crystal_density_diffrn 1.549
_exptl_crystal_density_method 'not measured'
_exptl_crystal_description prism
_exptl_crystal_F_000 7488.00
_exptl_crystal_size_max 0.200
_exptl_crystal_size_mid 0.200
_exptl_crystal_size_min 0.200
_refine_diff_density_max 2.39
_refine_diff_density_min -1.15
_refine_ls_extinction_method none
_refine_ls_goodness_of_fit_ref 1.064
_refine_ls_hydrogen_treatment constr
_refine_ls_number_parameters 998
_refine_ls_number_reflns 23213
_refine_ls_number_restraints 0
_refine_ls_R_factor_all 0.0643
_refine_ls_R_factor_gt 0.0543
_refine_ls_shift/su_max 0.002
_refine_ls_structure_factor_coef Fsqd
_refine_ls_weighting_details 'w = 1/[\s^2^(Fo^2^)+(0.0823P)^2^+54.7070P] where P=(Fo^2^+2Fc^2^)/3'
_refine_ls_weighting_scheme calc
_refine_ls_wR_factor_gt 0.1465
_refine_ls_wR_factor_ref 0.1588
_reflns_Friedel_coverage 0.000
_reflns_number_gt 19225
_reflns_number_total 23213
_reflns_threshold_expression F^2^>2.0\s(F^2^)
_cod_data_source_file d3dt00597f2.cif
_cod_data_source_block BQDMEN-Cd(ClO4)2-220614S
_cod_database_code 7712682

loop_
_space_group_symop_operation_xyz
'x, y, z'
'-x, y, -z+1/2'
'x+1/2, y+1/2, z'
'-x+1/2, y+1/2, -z+1/2'
'-x, -y, -z'
'x, -y, z-1/2'
'-x+1/2, -y+1/2, -z'
'x+1/2, -y+1/2, z-1/2'

loop_
_atom_site_label
_atom_site_type_symbol
_atom_site_fract_x
_atom_site_fract_y
_atom_site_fract_z
_atom_site_U_iso_or_equiv
_atom_site_adp_type
_atom_site_occupancy
_atom_site_site_symmetry_order
_atom_site_calc_flag
_atom_site_refinement_flags_posn
_atom_site_refinement_flags_adp
_atom_site_refinement_flags_occupancy
_atom_site_disorder_assembly
_atom_site_disorder_group
Cd1 Cd 0.32913(2) 0.88575(2) 0.41428(2) 0.03141(6) Uani 1 1 d . . . . .
Cd2 Cd 0.33585(2) 0.62546(2) 0.41922(2) 0.03156(6) Uani 1 1 d . . . . .
Cd3 Cd 0.500000 0.36670(2) 0.250000 0.03450(8) Uani 1 2 d S T P . .
Cd4 Cd 0.500000 0.09841(2) 0.250000 0.03272(8) Uani 1 2 d S T P . .
Cl1 Cl 0.29059(2) 0.74344(5) 0.40228(3) 0.03181(14) Uani 1 1 d . . . . .
Cl2 Cl 0.37442(2) 0.76752(5) 0.44086(3) 0.02935(13) Uani 1 1 d . . . . .
Cl3 Cl 0.45899(2) 0.23178(5) 0.22363(3) 0.03189(14) Uani 1 1 d . . . . .
Cl4 Cl 0.32007(5) 1.26851(10) 0.27280(5) 0.0860(5) Uani 1 1 d . . . . .
Cl5 Cl 0.46347(4) 0.69686(12) 0.37582(5) 0.0769(4) Uani 1 1 d . . . . .
Cl6 Cl 0.37635(11) 0.6930(4) 0.08611(18) 0.0965(15) Uani 0.5 1 d . . P . .
Cl7 Cl 0.28662(10) 1.2052(3) 0.53441(14) 0.0950(10) Uani 0.5 1 d . . P . .
O1 O 0.31191(16) 1.2778(3) 0.32098(18) 0.121(2) Uani 1 1 d . . . . .
O2 O 0.3145(2) 1.1753(5) 0.2570(2) 0.170(3) Uani 1 1 d . . . . .
O3 O 0.35104(16) 1.2854(8) 0.2806(3) 0.186(4) Uani 1 1 d . . . . .
O4 O 0.3025(2) 1.3294(7) 0.2347(3) 0.208(5) Uani 1 1 d . . . . .
O5 O 0.4695(4) 0.6122(10) 0.3885(7) 0.417(13) Uani 1 1 d . . . . .
O6 O 0.43661(15) 0.7281(5) 0.3880(3) 0.134(2) Uani 1 1 d . . . . .
O7 O 0.46071(17) 0.7107(5) 0.3229(2) 0.138(2) Uani 1 1 d . . . . .
O8 O 0.4812(3) 0.7720(14) 0.3973(6) 0.425(14) Uani 1 1 d . . . . .
O9 O 0.3905(8) 0.7531(17) 0.1139(10) 0.41(2) Uani 0.5 1 d . . P . .
O10 O 0.3906(2) 0.7015(5) 0.0774(4) 0.071(3) Uani 0.5 1 d . . P . .
O11 O 0.3740(4) 0.6147(8) 0.0869(5) 0.178(8) Uani 0.5 1 d . . P . .
O12 O 0.3800(3) 0.7221(8) 0.0309(4) 0.132(5) Uani 0.5 1 d . . P . .
O13 O 0.2942(6) 1.1487(9) 0.5520(5) 0.247(15) Uani 0.5 1 d . . P . .
O14 O 0.2797(3) 1.2200(8) 0.4806(5) 0.136(5) Uani 0.5 1 d . . P . .
O15 O 0.2912(5) 1.2858(10) 0.5495(6) 0.219(10) Uani 0.5 1 d . . P . .
O16 O 0.2858(4) 1.1022(13) 0.5648(6) 0.160(7) Uani 0.5 1 d . . P . .
N1 N 0.35770(7) 1.0296(2) 0.43471(12) 0.0402(6) Uani 1 1 d . . . . .
N2 N 0.29066(7) 1.0017(2) 0.38429(13) 0.0439(7) Uani 1 1 d . . . . .
N3 N 0.33728(6) 0.9250(2) 0.50930(10) 0.0350(5) Uani 1 1 d . . . . .
N4 N 0.31994(7) 0.9057(2) 0.31807(11) 0.0399(6) Uani 1 1 d . . . . .
N5 N 0.30700(6) 0.4847(2) 0.41617(11) 0.0398(6) Uani 1 1 d . . . . .
N6 N 0.37266(6) 0.5074(2) 0.42175(12) 0.0409(6) Uani 1 1 d . . . . .
N7 N 0.33199(6) 0.58949(19) 0.51079(10) 0.0318(5) Uani 1 1 d . . . . .
N8 N 0.33925(7) 0.6021(2) 0.32747(11) 0.0390(6) Uani 1 1 d . . . . .
N9 N 0.46761(7) 0.4972(2) 0.21542(12) 0.0424(6) Uani 1 1 d . . . . .
N10 N 0.49978(7) 0.3950(2) 0.34347(12) 0.0389(6) Uani 1 1 d . . . . .
N11 N 0.53356(9) -0.0335(3) 0.25885(13) 0.0568(9) Uani 1 1 d . . . . .
N12 N 0.49104(7) 0.0683(2) 0.33696(11) 0.0383(6) Uani 1 1 d . . . . .
C1 C 0.33452(9) 1.1065(3) 0.43177(16) 0.0450(8) Uani 1 1 d . . . . .
H1A H 0.343919 1.170911 0.430523 0.054 Uiso 1 1 calc R U . . .
H1B H 0.327978 1.104080 0.464222 0.054 Uiso 1 1 calc R U . . .
C2 C 0.30670(9) 1.0952(3) 0.38348(16) 0.0470(8) Uani 1 1 d . . . . .
H2A H 0.292407 1.149692 0.382373 0.056 Uiso 1 1 calc R U . . .
H2B H 0.313174 1.098492 0.350975 0.056 Uiso 1 1 calc R U . . .
C3 C 0.37809(8) 1.0182(3) 0.48903(15) 0.0456(8) Uani 1 1 d . . . . .
H3A H 0.386565 1.082718 0.502385 0.055 Uiso 1 1 calc R U . . .
H3B H 0.395417 0.975990 0.488171 0.055 Uiso 1 1 calc R U . . .
C4 C 0.36285(8) 0.9753(3) 0.52759(14) 0.0396(7) Uani 1 1 d . . . . .
C5 C 0.37694(9) 0.9902(3) 0.58235(15) 0.0499(9) Uani 1 1 d . . . . .
H5 H 0.395552 1.025595 0.594165 0.060 Uiso 1 1 calc R U . . .
C6 C 0.36384(9) 0.9540(3) 0.61798(14) 0.0482(9) Uani 1 1 d . . . . .
H6 H 0.373594 0.962231 0.654887 0.058 Uiso 1 1 calc R U . . .
C7 C 0.31988(10) 0.8694(3) 0.63497(14) 0.0479(8) Uani 1 1 d . . . . .
H7 H 0.328605 0.877555 0.672165 0.057 Uiso 1 1 calc R U . . .
C8 C 0.29223(10) 0.8244(3) 0.61585(14) 0.0475(8) Uani 1 1 d . . . . .
H8 H 0.281602 0.802750 0.639591 0.057 Uiso 1 1 calc R U . . .
C9 C 0.27953(9) 0.8102(3) 0.56096(14) 0.0451(8) Uani 1 1 d . . . . .
H9 H 0.260304 0.778640 0.547692 0.054 Uiso 1 1 calc R U . . .
C10 C 0.29482(8) 0.8417(3) 0.52612(13) 0.0387(7) Uani 1 1 d . . . . .
H10 H 0.286234 0.830332 0.489158 0.046 Uiso 1 1 calc R U . . .
C11 C 0.32286(8) 0.8903(2) 0.54488(12) 0.0359(6) Uani 1 1 d . . . . .
C12 C 0.33567(8) 0.9040(3) 0.60036(13) 0.0409(7) Uani 1 1 d . . . . .
C13 C 0.37579(10) 1.0519(3) 0.39826(18) 0.0539(10) Uani 1 1 d . . . . .
H13A H 0.389630 0.997697 0.398151 0.065 Uiso 1 1 calc R U . . .
H13B H 0.387754 1.111151 0.410156 0.065 Uiso 1 1 calc R U . . .
H13C H 0.361972 1.061743 0.362328 0.065 Uiso 1 1 calc R U . . .
C14 C 0.27305(9) 0.9722(3) 0.32998(16) 0.0523(9) Uani 1 1 d . . . . .
H14A H 0.259223 1.025895 0.312946 0.063 Uiso 1 1 calc R U . . .
H14B H 0.260237 0.915263 0.332012 0.063 Uiso 1 1 calc R U . . .
C15 C 0.29311(9) 0.9466(3) 0.29598(14) 0.0448(8) Uani 1 1 d . . . . .
C16 C 0.28149(10) 0.9652(3) 0.24106(16) 0.0563(10) Uani 1 1 d . . . . .
H16 H 0.262092 0.995268 0.226881 0.068 Uiso 1 1 calc R U . . .
C17 C 0.29826(11) 0.9398(3) 0.20878(16) 0.0593(11) Uani 1 1 d . . . . .
H17 H 0.290517 0.951215 0.171689 0.071 Uiso 1 1 calc R U . . .
C18 C 0.34581(12) 0.8673(3) 0.19935(16) 0.0589(12) Uani 1 1 d . . . . .
H18 H 0.338855 0.877071 0.162052 0.071 Uiso 1 1 calc R U . . .
C19 C 0.37351(12) 0.8256(3) 0.22156(17) 0.0593(12) Uani 1 1 d . . . . .
H19 H 0.385748 0.806883 0.199855 0.071 Uiso 1 1 calc R U . . .
C20 C 0.38425(10) 0.8097(3) 0.27727(16) 0.0508(9) Uani 1 1 d . . . . .
H20 H 0.403622 0.780280 0.292744 0.061 Uiso 1 1 calc R U . . .
C21 C 0.36657(8) 0.8372(3) 0.30877(14) 0.0422(7) Uani 1 1 d . . . . .
H21 H 0.373955 0.827159 0.346024 0.051 Uiso 1 1 calc R U . . .
C22 C 0.33753(9) 0.8801(3) 0.28623(13) 0.0402(7) Uani 1 1 d . . . . .
C23 C 0.32721(10) 0.8963(3) 0.23013(14) 0.0489(9) Uani 1 1 d . . . . .
C24 C 0.26985(9) 1.0081(3) 0.41728(18) 0.0560(10) Uani 1 1 d . . . . .
H24A H 0.260262 0.944656 0.418077 0.067 Uiso 1 1 calc R U . . .
H24B H 0.253995 1.056674 0.402239 0.067 Uiso 1 1 calc R U . . .
H24C H 0.281463 1.027113 0.453450 0.067 Uiso 1 1 calc R U . . .
C25 C 0.32979(9) 0.4062(3) 0.43414(15) 0.0449(8) Uani 1 1 d . . . . .
H25A H 0.319524 0.342370 0.425351 0.054 Uiso 1 1 calc R U . . .
H25B H 0.338793 0.409756 0.473146 0.054 Uiso 1 1 calc R U . . .
C26 C 0.35521(9) 0.4143(3) 0.40785(15) 0.0459(8) Uani 1 1 d . . . . .
H26A H 0.369458 0.358917 0.419237 0.055 Uiso 1 1 calc R U . . .
H26B H 0.346150 0.410397 0.368864 0.055 Uiso 1 1 calc R U . . .
C27 C 0.28920(8) 0.4969(3) 0.45386(14) 0.0446(8) Uani 1 1 d . . . . .
H27A H 0.280840 0.432899 0.459570 0.053 Uiso 1 1 calc R U . . .
H27B H 0.271681 0.540373 0.437678 0.053 Uiso 1 1 calc R U . . .
C28 C 0.30711(7) 0.5382(2) 0.50717(13) 0.0369(6) Uani 1 1 d . . . . .
C29 C 0.29563(8) 0.5205(3) 0.54985(16) 0.0472(8) Uani 1 1 d . . . . .
H29 H 0.277581 0.483063 0.544896 0.057 Uiso 1 1 calc R U . . .
C30 C 0.31056(9) 0.5574(3) 0.59839(16) 0.0469(8) Uani 1 1 d . . . . .
H30 H 0.302641 0.547885 0.627393 0.056 Uiso 1 1 calc R U . . .
C31 C 0.35500(8) 0.6476(3) 0.65527(14) 0.0425(7) Uani 1 1 d . . . . .
H31 H 0.348027 0.638668 0.685384 0.051 Uiso 1 1 calc R U . . .
C32 C 0.38144(8) 0.6966(3) 0.66016(13) 0.0429(7) Uani 1 1 d . . . . .
H32 H 0.393069 0.720764 0.693848 0.051 Uiso 1 1 calc R U . . .
C33 C 0.39169(8) 0.7117(3) 0.61568(13) 0.0411(7) Uani 1 1 d . . . . .
H33 H 0.410123 0.746543 0.619642 0.049 Uiso 1 1 calc R U . . .
C34 C 0.37548(7) 0.6768(3) 0.56650(12) 0.0365(6) Uani 1 1 d . . . . .
H34 H 0.382749 0.687259 0.536835 0.044 Uiso 1 1 calc R U . . .
C35 C 0.34809(7) 0.6255(2) 0.56033(12) 0.0317(6) Uani 1 1 d . . . . .
C36 C 0.33782(8) 0.6099(3) 0.60542(13) 0.0374(7) Uani 1 1 d . . . . .
C37 C 0.28566(9) 0.4650(3) 0.36308(15) 0.0523(9) Uani 1 1 d . . . . .
H37A H 0.274269 0.405177 0.364182 0.063 Uiso 1 1 calc R U . . .
H37B H 0.297201 0.457419 0.337528 0.063 Uiso 1 1 calc R U . . .
H37C H 0.271331 0.519381 0.352255 0.063 Uiso 1 1 calc R U . . .
C38 C 0.38760(8) 0.5336(3) 0.38130(16) 0.0480(8) Uani 1 1 d . . . . .
H38A H 0.399784 0.477412 0.375726 0.058 Uiso 1 1 calc R U . . .
H38B H 0.401908 0.588045 0.394946 0.058 Uiso 1 1 calc R U . . .
C39 C 0.36552(9) 0.5628(3) 0.32844(15) 0.0442(8) Uani 1 1 d . . . . .
C40 C 0.37466(11) 0.5484(3) 0.28227(18) 0.0564(10) Uani 1 1 d . . . . .
H40 H 0.393615 0.517694 0.284864 0.068 Uiso 1 1 calc R U . . .
C41 C 0.35643(11) 0.5781(3) 0.23462(17) 0.0578(11) Uani 1 1 d . . . . .
H41 H 0.362738 0.570456 0.203722 0.069 Uiso 1 1 calc R U . . .
C42 C 0.30719(12) 0.6548(3) 0.18290(15) 0.0583(12) Uani 1 1 d . . . . .
H42 H 0.312409 0.648888 0.150837 0.070 Uiso 1 1 calc R U . . .
C43 C 0.28034(11) 0.6952(3) 0.18156(14) 0.0555(11) Uani 1 1 d . . . . .
H43 H 0.267029 0.718256 0.148891 0.067 Uiso 1 1 calc R U . . .
C44 C 0.27178(10) 0.7035(3) 0.22819(15) 0.0488(9) Uani 1 1 d . . . . .
H44 H 0.252590 0.731324 0.226771 0.059 Uiso 1 1 calc R U . . .
C45 C 0.29108(9) 0.6714(3) 0.27607(14) 0.0435(8) Uani 1 1 d . . . . .
H45 H 0.284996 0.676666 0.307322 0.052 Uiso 1 1 calc R U . . .
C46 C 0.31967(9) 0.6311(3) 0.27878(13) 0.0413(7) Uani 1 1 d . . . . .
C47 C 0.32818(10) 0.6203(3) 0.23117(15) 0.0488(9) Uani 1 1 d . . . . .
C48 C 0.39571(9) 0.5019(3) 0.47445(15) 0.0518(9) Uani 1 1 d . . . . .
H48A H 0.411171 0.453220 0.473692 0.062 Uiso 1 1 calc R U . . .
H48B H 0.385732 0.483478 0.501059 0.062 Uiso 1 1 calc R U . . .
H48C H 0.405534 0.565476 0.483584 0.062 Uiso 1 1 calc R U . . .
C49 C 0.48837(9) 0.5826(2) 0.22292(16) 0.0462(8) Uani 1 1 d . . . . .
H49A H 0.476125 0.643019 0.218335 0.055 Uiso 1 1 calc R U . . .
H49B H 0.499079 0.581708 0.195475 0.055 Uiso 1 1 calc R U . . .
C50 C 0.45323(8) 0.4782(3) 0.15849(15) 0.0480(8) Uani 1 1 d . . . . .
H50A H 0.443861 0.539270 0.141227 0.058 Uiso 1 1 calc R U . . .
H50B H 0.436592 0.430305 0.154551 0.058 Uiso 1 1 calc R U . . .
C51 C 0.52501(8) 0.4404(3) 0.37033(14) 0.0428(7) Uani 1 1 d . . . . .
C52 C 0.53358(10) 0.4527(3) 0.42570(16) 0.0550(10) Uani 1 1 d . . . . .
H52 H 0.551900 0.486410 0.443293 0.066 Uiso 1 1 calc R U . . .
C53 C 0.51571(11) 0.4167(3) 0.45414(16) 0.0576(10) Uani 1 1 d . . . . .
H53 H 0.521915 0.422226 0.491710 0.069 Uiso 1 1 calc R U . . .
C54 C 0.46745(11) 0.3346(3) 0.45370(17) 0.0554(10) Uani 1 1 d . . . . .
H54 H 0.472607 0.339740 0.491214 0.066 Uiso 1 1 calc R U . . .
C55 C 0.44055(11) 0.2925(3) 0.42579(18) 0.0569(10) Uani 1 1 d . . . . .
H55 H 0.426923 0.268433 0.443741 0.068 Uiso 1 1 calc R U . . .
C56 C 0.43299(11) 0.2848(3) 0.36987(19) 0.0544(9) Uani 1 1 d . . . . .
H56 H 0.414080 0.256282 0.350474 0.065 Uiso 1 1 calc R U . . .
C57 C 0.45239(9) 0.3177(3) 0.34348(16) 0.0476(8) Uani 1 1 d . . . . .
H57 H 0.446926 0.311492 0.305987 0.057 Uiso 1 1 calc R U . . .
C58 C 0.48068(9) 0.3611(3) 0.37144(14) 0.0411(7) Uani 1 1 d . . . . .
C59 C 0.48773(10) 0.3707(3) 0.42704(15) 0.0473(8) Uani 1 1 d . . . . .
C60 C 0.44344(9) 0.5132(3) 0.24129(18) 0.0534(9) Uani 1 1 d . . . . .
H60A H 0.431341 0.570419 0.225728 0.064 Uiso 1 1 calc R U . . .
H60B H 0.452902 0.523664 0.279389 0.064 Uiso 1 1 calc R U . . .
H60C H 0.430096 0.456032 0.235863 0.064 Uiso 1 1 calc R U . . .
C61 C 0.51383(15) -0.1182(3) 0.2400(2) 0.0786(18) Uani 1 1 d . . . . .
H61A H 0.525779 -0.178298 0.252041 0.094 Uiso 1 1 calc R U . . .
H61B H 0.506943 -0.118399 0.200712 0.094 Uiso 1 1 calc R U . . .
C62 C 0.55273(10) -0.0138(4) 0.22450(17) 0.0671(14) Uani 1 1 d . . . . .
H62A H 0.563304 -0.074540 0.220224 0.081 Uiso 1 1 calc R U . . .
H62B H 0.568583 0.034121 0.242387 0.081 Uiso 1 1 calc R U . . .
C63 C 0.46436(8) 0.0246(3) 0.32987(15) 0.0466(8) Uani 1 1 d . . . . .
C64 C 0.45078(9) 0.0124(4) 0.37103(18) 0.0573(10) Uani 1 1 d . . . . .
H64 H 0.431711 -0.020160 0.364215 0.069 Uiso 1 1 calc R U . . .
C65 C 0.46508(9) 0.0473(3) 0.42021(18) 0.0550(10) Uani 1 1 d . . . . .
H65 H 0.455741 0.041731 0.447692 0.066 Uiso 1 1 calc R U . . .
C66 C 0.51081(10) 0.1266(3) 0.48102(15) 0.0513(9) Uani 1 1 d . . . . .
H66 H 0.502218 0.122781 0.509527 0.062 Uiso 1 1 calc R U . . .
C67 C 0.53921(11) 0.1653(3) 0.48926(14) 0.0525(9) Uani 1 1 d . . . . .
H67 H 0.550534 0.187016 0.523672 0.063 Uiso 1 1 calc R U . . .
C68 C 0.55186(10) 0.1732(3) 0.44691(14) 0.0503(9) Uani 1 1 d . . . . .
H68 H 0.571774 0.199559 0.453061 0.060 Uiso 1 1 calc R U . . .
C69 C 0.53559(9) 0.1430(3) 0.39674(13) 0.0436(8) Uani 1 1 d . . . . .
H69 H 0.544091 0.150568 0.368302 0.052 Uiso 1 1 calc R U . . .
C70 C 0.50638(8) 0.1011(3) 0.38723(13) 0.0378(7) Uani 1 1 d . . . . .
C71 C 0.49407(9) 0.0920(3) 0.43023(15) 0.0431(8) Uani 1 1 d . . . . .
C72 C 0.55325(13) -0.0467(5) 0.31384(18) 0.087(2) Uani 1 1 d . . . . .
H72A H 0.564791 0.013201 0.326089 0.104 Uiso 1 1 calc R U . . .
H72B H 0.567507 -0.100358 0.315194 0.104 Uiso 1 1 calc R U . . .
H72C H 0.540547 -0.061536 0.336796 0.104 Uiso 1 1 calc R U . . .

loop_
_atom_site_aniso_label
_atom_site_aniso_U_11
_atom_site_aniso_U_22
_atom_site_aniso_U_33
_atom_site_aniso_U_23
_atom_site_aniso_U_13
_atom_site_aniso_U_12
Cd1 0.02729(11) 0.02943(11) 0.03597(12) 0.00362(8) 0.00712(8) 0.00138(8)
Cd2 0.02819(11) 0.02761(11) 0.03631(12) -0.00242(8) 0.00576(8) -0.00119(7)
Cd3 0.03374(16) 0.02565(15) 0.04232(17) 0.000 0.00869(13) 0.000
Cd4 0.02602(14) 0.02638(15) 0.04126(16) 0.000 0.00324(11) 0.000
Cl1 0.0255(3) 0.0341(3) 0.0347(3) -0.0016(3) 0.0072(2) -0.0010(2)
Cl2 0.0241(3) 0.0296(3) 0.0321(3) 0.0015(2) 0.0051(2) -0.0007(2)
Cl3 0.0239(3) 0.0316(3) 0.0362(3) -0.0033(3) 0.0030(2) 0.0015(2)
Cl4 0.1514(15) 0.0673(8) 0.0553(6) -0.0191(5) 0.0553(8) -0.0483(9)
Cl5 0.0849(9) 0.0896(10) 0.0562(6) -0.0119(6) 0.0212(6) 0.0165(7)
Cl6 0.112(3) 0.101(3) 0.077(2) -0.039(2) 0.029(2) -0.010(2)
Cl7 0.137(3) 0.071(2) 0.0796(19) -0.0271(17) 0.037(2) -0.012(2)
O1 0.234(6) 0.076(3) 0.084(3) -0.034(2) 0.096(4) -0.063(3)
O2 0.318(10) 0.112(5) 0.124(5) -0.054(4) 0.133(6) -0.074(6)
O3 0.109(5) 0.353(12) 0.093(4) 0.024(6) 0.027(4) -0.025(6)
O4 0.241(9) 0.266(10) 0.155(6) 0.111(7) 0.118(6) 0.127(8)
O5 0.54(2) 0.333(15) 0.52(2) 0.363(16) 0.37(2) 0.337(17)
O6 0.128(5) 0.172(6) 0.124(5) -0.045(4) 0.071(4) -0.005(4)
O7 0.187(6) 0.143(5) 0.117(4) 0.030(4) 0.094(4) 0.057(5)
O8 0.302(16) 0.68(3) 0.340(17) -0.40(2) 0.168(14) -0.249(19)
O9 0.71(5) 0.35(3) 0.33(3) -0.30(3) 0.41(4) -0.38(3)
O10 0.089(6) 0.015(2) 0.087(6) 0.004(3) -0.009(5) 0.010(3)
O11 0.33(2) 0.069(6) 0.116(9) 0.003(6) 0.036(10) -0.101(10)
O12 0.179(12) 0.084(7) 0.093(7) -0.019(5) -0.021(7) -0.032(7)
O13 0.56(4) 0.053(6) 0.069(6) 0.047(5) -0.004(11) 0.004(12)
O14 0.167(11) 0.101(8) 0.155(11) -0.050(7) 0.071(9) 0.034(8)
O15 0.38(3) 0.096(9) 0.118(10) 0.018(8) -0.015(13) -0.072(13)
O16 0.158(12) 0.160(14) 0.110(10) -0.027(9) -0.039(8) 0.072(11)
N1 0.0427(15) 0.0305(13) 0.0507(15) -0.0024(11) 0.0189(12) -0.0046(11)
N2 0.0346(14) 0.0391(15) 0.0568(17) 0.0144(13) 0.0119(12) 0.0053(12)
N3 0.0329(13) 0.0361(14) 0.0354(12) -0.0056(10) 0.0093(10) 0.0002(10)
N4 0.0411(15) 0.0398(15) 0.0348(13) 0.0078(11) 0.0053(11) -0.0009(12)
N5 0.0374(14) 0.0311(13) 0.0421(14) -0.0030(11) -0.0015(11) -0.0058(11)
N6 0.0356(14) 0.0346(14) 0.0490(15) -0.0081(12) 0.0073(11) 0.0048(11)
N7 0.0297(12) 0.0317(12) 0.0323(11) 0.0051(9) 0.0066(9) -0.0032(10)
N8 0.0425(15) 0.0367(14) 0.0384(13) -0.0086(11) 0.0130(11) -0.0038(12)
N9 0.0372(14) 0.0304(13) 0.0576(17) 0.0005(12) 0.0114(12) 0.0047(11)
N10 0.0396(15) 0.0322(13) 0.0439(15) -0.0053(11) 0.0110(12) -0.0007(11)
N11 0.067(2) 0.0462(18) 0.0456(16) -0.0028(14) -0.0008(15) 0.0267(16)
N12 0.0364(14) 0.0375(14) 0.0394(13) 0.0039(11) 0.0090(11) -0.0081(11)
C1 0.0447(19) 0.0356(17) 0.055(2) -0.0017(15) 0.0161(16) -0.0035(14)
C2 0.052(2) 0.0323(17) 0.059(2) 0.0107(15) 0.0199(17) 0.0092(15)
C3 0.0358(16) 0.0439(19) 0.057(2) -0.0108(16) 0.0145(15) -0.0103(14)
C4 0.0355(15) 0.0358(16) 0.0453(17) -0.0067(13) 0.0087(13) 0.0002(13)
C5 0.0421(18) 0.046(2) 0.054(2) -0.0118(16) 0.0022(15) -0.0019(16)
C6 0.048(2) 0.052(2) 0.0378(16) -0.0108(15) 0.0028(14) 0.0042(16)
C7 0.057(2) 0.051(2) 0.0338(16) 0.0019(14) 0.0115(15) 0.0105(17)
C8 0.056(2) 0.051(2) 0.0401(17) 0.0057(15) 0.0226(16) 0.0086(17)
C9 0.0473(19) 0.050(2) 0.0416(17) 0.0001(15) 0.0189(15) 0.0011(16)
C10 0.0389(16) 0.0444(18) 0.0339(14) -0.0047(13) 0.0125(12) -0.0038(14)
C11 0.0381(16) 0.0348(15) 0.0328(14) -0.0030(11) 0.0079(12) 0.0058(12)
C12 0.0427(18) 0.0442(18) 0.0326(14) -0.0042(13) 0.0065(13) 0.0100(14)
C13 0.049(2) 0.050(2) 0.072(3) -0.0043(19) 0.0323(19) -0.0157(17)
C14 0.0379(18) 0.052(2) 0.059(2) 0.0160(18) 0.0021(16) 0.0104(16)
C15 0.0433(18) 0.0390(18) 0.0435(17) 0.0084(14) 0.0000(14) -0.0025(14)
C16 0.056(2) 0.054(2) 0.0450(19) 0.0120(17) -0.0068(17) -0.0028(18)
C17 0.066(3) 0.059(3) 0.0394(18) 0.0126(17) -0.0043(17) -0.014(2)
C18 0.077(3) 0.062(3) 0.0381(18) -0.0026(17) 0.0184(19) -0.031(2)
C19 0.074(3) 0.063(3) 0.051(2) -0.0141(19) 0.034(2) -0.031(2)
C20 0.052(2) 0.052(2) 0.054(2) -0.0066(17) 0.0254(17) -0.0190(18)
C21 0.0446(18) 0.0445(19) 0.0389(16) 0.0016(13) 0.0146(14) -0.0112(15)
C22 0.0469(18) 0.0383(17) 0.0337(15) 0.0038(12) 0.0096(13) -0.0131(14)
C23 0.063(2) 0.045(2) 0.0345(16) 0.0049(14) 0.0076(15) -0.0194(17)
C24 0.0438(19) 0.055(2) 0.076(3) 0.022(2) 0.0275(19) 0.0142(18)
C25 0.054(2) 0.0307(16) 0.0447(18) -0.0015(13) 0.0071(15) -0.0011(14)
C26 0.051(2) 0.0306(16) 0.0500(19) -0.0072(14) 0.0065(15) 0.0029(14)
C27 0.0340(16) 0.0408(18) 0.0540(19) 0.0014(15) 0.0057(14) -0.0120(14)
C28 0.0303(14) 0.0324(15) 0.0463(16) 0.0018(12) 0.0088(12) -0.0037(11)
C29 0.0392(17) 0.045(2) 0.062(2) -0.0004(16) 0.0217(16) -0.0086(15)
C30 0.0438(19) 0.051(2) 0.054(2) 0.0034(16) 0.0270(16) -0.0014(16)
C31 0.0456(18) 0.0470(19) 0.0383(16) 0.0038(14) 0.0177(14) 0.0081(15)
C32 0.0435(18) 0.048(2) 0.0335(15) -0.0011(13) 0.0069(13) 0.0063(15)
C33 0.0357(16) 0.0483(19) 0.0349(15) -0.0002(13) 0.0040(12) -0.0035(14)
C34 0.0335(15) 0.0422(17) 0.0316(13) 0.0027(12) 0.0064(11) -0.0061(13)
C35 0.0296(13) 0.0297(14) 0.0348(14) 0.0041(11) 0.0080(11) 0.0017(11)
C36 0.0379(16) 0.0390(17) 0.0379(15) 0.0044(12) 0.0152(13) 0.0027(13)
C37 0.0447(19) 0.051(2) 0.0477(19) -0.0069(16) -0.0063(15) -0.0141(16)
C38 0.0378(17) 0.048(2) 0.060(2) -0.0081(17) 0.0178(16) 0.0056(15)
C39 0.0437(18) 0.0397(18) 0.0526(19) -0.0108(15) 0.0195(15) -0.0057(14)
C40 0.059(2) 0.054(2) 0.064(2) -0.0094(19) 0.031(2) -0.0026(19)
C41 0.074(3) 0.056(2) 0.053(2) -0.0121(18) 0.034(2) -0.014(2)
C42 0.086(3) 0.053(2) 0.0356(17) -0.0088(16) 0.0166(18) -0.030(2)
C43 0.072(3) 0.049(2) 0.0354(16) -0.0006(15) 0.0012(17) -0.026(2)
C44 0.052(2) 0.0411(19) 0.0438(18) -0.0026(15) 0.0002(15) -0.0107(16)
C45 0.0493(19) 0.0408(18) 0.0370(15) -0.0062(13) 0.0080(14) -0.0098(15)
C46 0.0499(19) 0.0363(17) 0.0352(15) -0.0089(12) 0.0090(14) -0.0123(14)
C47 0.067(3) 0.0409(19) 0.0412(18) -0.0116(14) 0.0201(17) -0.0188(17)
C48 0.0426(19) 0.051(2) 0.053(2) -0.0087(17) 0.0008(15) 0.0121(17)
C49 0.0458(19) 0.0247(15) 0.064(2) 0.0035(14) 0.0098(17) 0.0014(13)
C50 0.0395(17) 0.0417(19) 0.057(2) 0.0070(16) 0.0058(15) 0.0052(15)
C51 0.0419(18) 0.0330(16) 0.0481(18) -0.0039(13) 0.0052(14) 0.0023(13)
C52 0.053(2) 0.052(2) 0.048(2) -0.0037(17) -0.0029(17) -0.0016(18)
C53 0.068(3) 0.056(2) 0.0411(19) -0.0024(17) 0.0045(18) 0.004(2)
C54 0.072(3) 0.048(2) 0.050(2) 0.0055(17) 0.024(2) 0.016(2)
C55 0.070(3) 0.048(2) 0.063(2) 0.0072(19) 0.035(2) 0.014(2)
C56 0.055(2) 0.046(2) 0.067(3) -0.0010(18) 0.024(2) -0.0012(18)
C57 0.050(2) 0.048(2) 0.0484(19) -0.0097(16) 0.0188(16) -0.0029(16)
C58 0.0459(18) 0.0324(16) 0.0452(17) -0.0036(13) 0.0142(14) 0.0047(14)
C59 0.056(2) 0.0382(18) 0.0460(19) -0.0020(14) 0.0130(16) 0.0094(16)
C60 0.046(2) 0.046(2) 0.072(3) -0.0036(19) 0.0237(18) 0.0062(17)
C61 0.134(6) 0.0298(18) 0.058(3) 0.0000(17) 0.007(3) 0.019(2)
C62 0.052(2) 0.085(3) 0.056(2) -0.011(2) 0.0026(18) 0.036(2)
C63 0.0354(16) 0.049(2) 0.0530(19) 0.0110(16) 0.0093(14) -0.0099(15)
C64 0.0367(18) 0.067(3) 0.070(3) 0.019(2) 0.0181(17) -0.0068(18)
C65 0.045(2) 0.065(3) 0.064(2) 0.017(2) 0.0295(18) 0.0061(18)
C66 0.063(3) 0.053(2) 0.0422(18) 0.0048(16) 0.0234(17) 0.0109(19)
C67 0.067(3) 0.053(2) 0.0348(16) -0.0008(15) 0.0115(16) 0.0057(19)
C68 0.051(2) 0.058(2) 0.0372(16) 0.0018(15) 0.0070(15) -0.0129(18)
C69 0.0459(19) 0.049(2) 0.0340(15) 0.0024(14) 0.0100(13) -0.0122(15)
C70 0.0385(16) 0.0358(16) 0.0386(15) 0.0070(12) 0.0110(13) -0.0021(13)
C71 0.0461(19) 0.0397(18) 0.0475(18) 0.0094(14) 0.0199(15) 0.0076(15)
C72 0.090(4) 0.102(4) 0.053(2) 0.003(3) -0.002(2) 0.065(3)

loop_
_atom_type_symbol
_atom_type_description
_atom_type_scat_dispersion_real
_atom_type_scat_dispersion_imag
_atom_type_scat_source
C C 0.0033 0.0016
;
International Tables for Crystallography
(Vol. C, Tables 4.2.6.8 and 6.1.1.4)
;
H H 0.0000 0.0000
;
International Tables for Crystallography
(Vol. C, Table 6.1.1.4)
;
Cd Cd -0.8075 1.2024
;
International Tables for Crystallography
(Vol. C, Tables 4.2.6.8 and 6.1.1.4)
;
Cl Cl 0.1484 0.1585
;
International Tables for Crystallography
(Vol. C, Tables 4.2.6.8 and 6.1.1.4)
;
N N 0.0061 0.0033
;
International Tables for Crystallography
(Vol. C, Tables 4.2.6.8 and 6.1.1.4)
;
O O 0.0106 0.0060
;
International Tables for Crystallography
(Vol. C, Tables 4.2.6.8 and 6.1.1.4)
;

loop_
_geom_angle_atom_site_label_1
_geom_angle_atom_site_label_2
_geom_angle_atom_site_label_3
_geom_angle
_geom_angle_site_symmetry_1
_geom_angle_site_symmetry_3
_geom_angle_publ_flag
N2 Cd1 N1 79.31(11) . . ?
N2 Cd1 N4 72.25(11) . . ?
N1 Cd1 N4 93.13(10) . . ?
N2 Cd1 N3 93.67(10) . . ?
N1 Cd1 N3 71.29(10) . . ?
N4 Cd1 N3 161.01(10) . . ?
N2 Cd1 Cl2 173.79(8) . . ?
N1 Cd1 Cl2 97.00(8) . . ?
N4 Cd1 Cl2 103.15(7) . . ?
N3 Cd1 Cl2 89.83(7) . . ?
N2 Cd1 Cl1 93.24(8) . . ?
N1 Cd1 Cl1 168.15(7) . . ?
N4 Cd1 Cl1 93.33(7) . . ?
N3 Cd1 Cl1 100.29(7) . . ?
Cl2 Cd1 Cl1 91.18(3) . . ?
N6 Cd2 N5 79.64(11) . . ?
N6 Cd2 N8 71.51(10) . . ?
N5 Cd2 N8 93.40(10) . . ?
N6 Cd2 N7 95.37(10) . . ?
N5 Cd2 N7 70.67(9) . . ?
N8 Cd2 N7 161.30(10) . . ?
N6 Cd2 Cl1 170.90(7) . . ?
N5 Cd2 Cl1 95.67(8) . . ?
N8 Cd2 Cl1 101.21(7) . . ?
N7 Cd2 Cl1 90.35(6) . . ?
N6 Cd2 Cl2 94.57(8) . . ?
N5 Cd2 Cl2 168.38(7) . . ?
N8 Cd2 Cl2 94.28(7) . . ?
N7 Cd2 Cl2 100.13(6) . . ?
Cl1 Cd2 Cl2 91.38(3) . . ?
N9 Cd3 N9 79.48(15) 2_655 . ?
N9 Cd3 N10 94.38(10) 2_655 2_655 ?
N9 Cd3 N10 71.59(10) . 2_655 ?
N9 Cd3 N10 71.59(10) 2_655 . ?
N9 Cd3 N10 94.38(10) . . ?
N10 Cd3 N10 162.09(14) 2_655 . ?
N9 Cd3 Cl3 96.93(8) 2_655 2_655 ?
N9 Cd3 Cl3 169.68(8) . 2_655 ?
N10 Cd3 Cl3 99.22(7) 2_655 2_655 ?
N10 Cd3 Cl3 93.63(7) . 2_655 ?
N9 Cd3 Cl3 169.68(8) 2_655 . ?
N9 Cd3 Cl3 96.93(8) . . ?
N10 Cd3 Cl3 93.63(7) 2_655 . ?
N10 Cd3 Cl3 99.22(7) . . ?
Cl3 Cd3 Cl3 88.19(4) 2_655 . ?
N11 Cd4 N11 78.6(2) . 2_655 ?
N11 Cd4 N12 71.23(11) . 2_655 ?
N11 Cd4 N12 93.67(12) 2_655 2_655 ?
N11 Cd4 N12 93.67(12) . . ?
N11 Cd4 N12 71.23(11) 2_655 . ?
N12 Cd4 N12 160.83(14) 2_655 . ?
N11 Cd4 Cl3 96.95(11) . 2_655 ?
N11 Cd4 Cl3 169.91(8) 2_655 2_655 ?
N12 Cd4 Cl3 93.41(7) 2_655 2_655 ?
N12 Cd4 Cl3 100.27(7) . 2_655 ?
N11 Cd4 Cl3 169.91(8) . . ?
N11 Cd4 Cl3 96.95(11) 2_655 . ?
N12 Cd4 Cl3 100.27(7) 2_655 . ?
N12 Cd4 Cl3 93.41(7) . . ?
Cl3 Cd4 Cl3 88.85(4) 2_655 . ?
Cd2 Cl1 Cd1 88.31(3) . . ?
Cd1 Cl2 Cd2 88.57(3) . . ?
Cd4 Cl3 Cd3 91.48(3) . . ?
O2 Cl4 O4 109.8(6) . . ?
O2 Cl4 O3 107.2(6) . . ?
O4 Cl4 O3 110.8(5) . . ?
O2 Cl4 O1 106.4(3) . . ?
O4 Cl4 O1 110.2(4) . . ?
O3 Cl4 O1 112.3(4) . . ?
O5 Cl5 O8 124.4(12) . . ?
O5 Cl5 O7 110.7(8) . . ?
O8 Cl5 O7 100.6(8) . . ?
O5 Cl5 O6 111.4(7) . . ?
O8 Cl5 O6 97.4(6) . . ?
O7 Cl5 O6 111.3(4) . . ?
O10 Cl6 O11 104.8(13) . . ?
O10 Cl6 O9 73.7(14) . . ?
O11 Cl6 O9 137(2) . . ?
O10 Cl6 O12 48.8(9) . . ?
O11 Cl6 O12 108.1(8) . . ?
O9 Cl6 O12 102.2(12) . . ?
O13 Cl7 O15 128.7(14) . . ?
O13 Cl7 O14 125.7(12) . . ?
O15 Cl7 O14 99.9(9) . . ?
O13 Cl7 O16 23(2) . . ?
O15 Cl7 O16 132.8(9) . . ?
O14 Cl7 O16 127.2(7) . . ?
Cl6 O9 O10 37.6(6) . . ?
Cl6 O10 O9 68.7(15) . . ?
Cl6 O10 O12 102.9(13) . . ?
O9 O10 O12 125(2) . . ?
Cl6 O10 O11 45.2(10) . . ?
O9 O10 O11 102.4(14) . . ?
O12 O10 O11 107.0(10) . . ?
Cl6 O11 O10 30.0(5) . . ?
O10 O12 Cl6 28.3(6) . . ?
O16 O13 Cl7 133(4) . . ?
O13 O16 Cl7 24.4(18) . . ?
C3 N1 C13 110.0(3) . . ?
C3 N1 C1 111.3(3) . . ?
C13 N1 C1 110.5(3) . . ?
C3 N1 Cd1 106.5(2) . . ?
C13 N1 Cd1 114.1(2) . . ?
C1 N1 Cd1 104.4(2) . . ?
C24 N2 C14 109.2(3) . . ?
C24 N2 C2 111.6(3) . . ?
C14 N2 C2 110.7(3) . . ?
C24 N2 Cd1 113.4(2) . . ?
C14 N2 Cd1 106.2(2) . . ?
C2 N2 Cd1 105.7(2) . . ?
C4 N3 C11 118.9(3) . . ?
C4 N3 Cd1 109.4(2) . . ?
C11 N3 Cd1 130.7(2) . . ?
C15 N4 C22 118.6(3) . . ?
C15 N4 Cd1 110.7(2) . . ?
C22 N4 Cd1 130.7(2) . . ?
C27 N5 C37 108.6(3) . . ?
C27 N5 C25 110.3(3) . . ?
C37 N5 C25 112.0(3) . . ?
C27 N5 Cd2 107.7(2) . . ?
C37 N5 Cd2 113.1(2) . . ?
C25 N5 Cd2 104.9(2) . . ?
C48 N6 C38 109.8(3) . . ?
C48 N6 C26 111.5(3) . . ?
C38 N6 C26 111.2(3) . . ?
C48 N6 Cd2 111.7(2) . . ?
C38 N6 Cd2 107.3(2) . . ?
C26 N6 Cd2 105.1(2) . . ?
C28 N7 C35 117.6(3) . . ?
C28 N7 Cd2 110.0(2) . . ?
C35 N7 Cd2 131.6(2) . . ?
C39 N8 C46 118.1(3) . . ?
C39 N8 Cd2 110.9(2) . . ?
C46 N8 Cd2 130.7(2) . . ?
C50 N9 C60 109.2(3) . . ?
C50 N9 C49 110.4(3) . . ?
C60 N9 C49 111.0(3) . . ?
C50 N9 Cd3 107.5(2) . . ?
C60 N9 Cd3 114.2(2) . . ?
C49 N9 Cd3 104.4(2) . . ?
C51 N10 C58 117.7(3) . . ?
C51 N10 Cd3 110.0(2) . . ?
C58 N10 Cd3 131.6(2) . . ?
C62 N11 C61 111.1(4) . . ?
C62 N11 C72 109.2(4) . . ?
C61 N11 C72 111.8(4) . . ?
C62 N11 Cd4 107.0(3) . . ?
C61 N11 Cd4 105.2(3) . . ?
C72 N11 Cd4 112.5(3) . . ?
C63 N12 C70 117.9(3) . . ?
C63 N12 Cd4 110.2(2) . . ?
C70 N12 Cd4 131.1(2) . . ?
N1 C1 C2 112.3(3) . . ?
N1 C1 H1A 109.2 . . ?
C2 C1 H1A 109.2 . . ?
N1 C1 H1B 109.2 . . ?
C2 C1 H1B 109.2 . . ?
H1A C1 H1B 107.9 . . ?
N2 C2 C1 111.8(3) . . ?
N2 C2 H2A 109.3 . . ?
C1 C2 H2A 109.3 . . ?
N2 C2 H2B 109.3 . . ?
C1 C2 H2B 109.3 . . ?
H2A C2 H2B 107.9 . . ?
N1 C3 C4 114.3(3) . . ?
N1 C3 H3A 108.7 . . ?
C4 C3 H3A 108.7 . . ?
N1 C3 H3B 108.7 . . ?
C4 C3 H3B 108.7 . . ?
H3A C3 H3B 107.6 . . ?
N3 C4 C5 122.3(3) . . ?
N3 C4 C3 119.7(3) . . ?
C5 C4 C3 118.0(3) . . ?
C6 C5 C4 119.7(4) . . ?
C6 C5 H5 120.1 . . ?
C4 C5 H5 120.1 . . ?
C5 C6 C12 120.1(3) . . ?
C5 C6 H6 119.9 . . ?
C12 C6 H6 119.9 . . ?
C8 C7 C12 120.9(3) . . ?
C8 C7 H7 119.5 . . ?
C12 C7 H7 119.5 . . ?
C7 C8 C9 119.8(3) . . ?
C7 C8 H8 120.1 . . ?
C9 C8 H8 120.1 . . ?
C10 C9 C8 120.5(4) . . ?
C10 C9 H9 119.8 . . ?
C8 C9 H9 119.8 . . ?
C9 C10 C11 120.6(3) . . ?
C9 C10 H10 119.7 . . ?
C11 C10 H10 119.7 . . ?
N3 C11 C10 119.9(3) . . ?
N3 C11 C12 121.4(3) . . ?
C10 C11 C12 118.7(3) . . ?
C7 C12 C6 123.2(3) . . ?
C7 C12 C11 119.5(3) . . ?
C6 C12 C11 117.3(3) . . ?
N1 C13 H13A 109.5 . . ?
N1 C13 H13B 109.5 . . ?
H13A C13 H13B 109.5 . . ?
N1 C13 H13C 109.5 . . ?
H13A C13 H13C 109.5 . . ?
H13B C13 H13C 109.5 . . ?
N2 C14 C15 112.9(3) . . ?
N2 C14 H14A 109.0 . . ?
C15 C14 H14A 109.0 . . ?
N2 C14 H14B 109.0 . . ?
C15 C14 H14B 109.0 . . ?
H14A C14 H14B 107.8 . . ?
N4 C15 C16 123.2(4) . . ?
N4 C15 C14 119.4(3) . . ?
C16 C15 C14 117.4(3) . . ?
C17 C16 C15 119.3(4) . . ?
C17 C16 H16 120.3 . . ?
C15 C16 H16 120.3 . . ?
C16 C17 C23 120.1(4) . . ?
C16 C17 H17 119.9 . . ?
C23 C17 H17 119.9 . . ?
C19 C18 C23 121.5(4) . . ?
C19 C18 H18 119.2 . . ?
C23 C18 H18 119.2 . . ?
C18 C19 C20 120.1(4) . . ?
C18 C19 H19 119.9 . . ?
C20 C19 H19 119.9 . . ?
C21 C20 C19 120.0(4) . . ?
C21 C20 H20 120.0 . . ?
C19 C20 H20 120.0 . . ?
C20 C21 C22 120.7(3) . . ?
C20 C21 H21 119.7 . . ?
C22 C21 H21 119.7 . . ?
N4 C22 C21 120.0(3) . . ?
N4 C22 C23 121.4(4) . . ?
C21 C22 C23 118.6(4) . . ?
C18 C23 C17 123.5(4) . . ?
C18 C23 C22 119.1(4) . . ?
C17 C23 C22 117.4(4) . . ?
N2 C24 H24A 109.5 . . ?
N2 C24 H24B 109.5 . . ?
H24A C24 H24B 109.5 . . ?
N2 C24 H24C 109.5 . . ?
H24A C24 H24C 109.5 . . ?
H24B C24 H24C 109.5 . . ?
N5 C25 C26 111.2(3) . . ?
N5 C25 H25A 109.4 . . ?
C26 C25 H25A 109.4 . . ?
N5 C25 H25B 109.4 . . ?
C26 C25 H25B 109.4 . . ?
H25A C25 H25B 108.0 . . ?
N6 C26 C25 112.1(3) . . ?
N6 C26 H26A 109.2 . . ?
C25 C26 H26A 109.2 . . ?
N6 C26 H26B 109.2 . . ?
C25 C26 H26B 109.2 . . ?
H26A C26 H26B 107.9 . . ?
N5 C27 C28 114.6(3) . . ?
N5 C27 H27A 108.6 . . ?
C28 C27 H27A 108.6 . . ?
N5 C27 H27B 108.6 . . ?
C28 C27 H27B 108.6 . . ?
H27A C27 H27B 107.6 . . ?
N7 C28 C29 124.0(3) . . ?
N7 C28 C27 119.0(3) . . ?
C29 C28 C27 117.0(3) . . ?
C30 C29 C28 119.4(3) . . ?
C30 C29 H29 120.3 . . ?
C28 C29 H29 120.3 . . ?
C29 C30 C36 119.5(3) . . ?
C29 C30 H30 120.2 . . ?
C36 C30 H30 120.2 . . ?
C32 C31 C36 120.2(3) . . ?
C32 C31 H31 119.9 . . ?
C36 C31 H31 119.9 . . ?
C31 C32 C33 120.4(3) . . ?
C31 C32 H32 119.8 . . ?
C33 C32 H32 119.8 . . ?
C34 C33 C32 121.1(3) . . ?
C34 C33 H33 119.4 . . ?
C32 C33 H33 119.4 . . ?
C33 C34 C35 119.7(3) . . ?
C33 C34 H34 120.1 . . ?
C35 C34 H34 120.1 . . ?
N7 C35 C34 119.5(3) . . ?
N7 C35 C36 121.4(3) . . ?
C34 C35 C36 119.1(3) . . ?
C30 C36 C31 122.4(3) . . ?
C30 C36 C35 118.1(3) . . ?
C31 C36 C35 119.5(3) . . ?
N5 C37 H37A 109.5 . . ?
N5 C37 H37B 109.5 . . ?
H37A C37 H37B 109.5 . . ?
N5 C37 H37C 109.5 . . ?
H37A C37 H37C 109.5 . . ?
H37B C37 H37C 109.5 . . ?
N6 C38 C39 113.9(3) . . ?
N6 C38 H38A 108.8 . . ?
C39 C38 H38A 108.8 . . ?
N6 C38 H38B 108.8 . . ?
C39 C38 H38B 108.8 . . ?
H38A C38 H38B 107.7 . . ?
N8 C39 C40 123.1(4) . . ?
N8 C39 C38 118.9(3) . . ?
C40 C39 C38 117.9(4) . . ?
C41 C40 C39 120.0(4) . . ?
C41 C40 H40 120.0 . . ?
C39 C40 H40 120.0 . . ?
C40 C41 C47 119.3(4) . . ?
C40 C41 H41 120.3 . . ?
C47 C41 H41 120.3 . . ?
C43 C42 C47 121.9(4) . . ?
C43 C42 H42 119.1 . . ?
C47 C42 H42 119.1 . . ?
C42 C43 C44 120.4(4) . . ?
C42 C43 H43 119.8 . . ?
C44 C43 H43 119.8 . . ?
C45 C44 C43 120.4(4) . . ?
C45 C44 H44 119.8 . . ?
C43 C44 H44 119.8 . . ?
C44 C45 C46 120.3(4) . . ?
C44 C45 H45 119.8 . . ?
C46 C45 H45 119.8 . . ?
N8 C46 C45 119.7(3) . . ?
N8 C46 C47 120.9(4) . . ?
C45 C46 C47 119.4(4) . . ?
C41 C47 C42 124.0(4) . . ?
C41 C47 C46 118.5(4) . . ?
C42 C47 C46 117.5(4) . . ?
N6 C48 H48A 109.5 . . ?
N6 C48 H48B 109.5 . . ?
H48A C48 H48B 109.5 . . ?
N6 C48 H48C 109.5 . . ?
H48A C48 H48C 109.5 . . ?
H48B C48 H48C 109.5 . . ?
N9 C49 C49 111.7(3) . 2_655 ?
N9 C49 H49A 109.3 . . ?
C49 C49 H49A 109.3 2_655 . ?
N9 C49 H49B 109.3 . . ?
C49 C49 H49B 109.3 2_655 . ?
H49A C49 H49B 107.9 . . ?
N9 C50 C51 114.4(3) . 2_655 ?
N9 C50 H50A 108.7 . . ?
C51 C50 H50A 108.7 2_655 . ?
N9 C50 H50B 108.7 . . ?
C51 C50 H50B 108.7 2_655 . ?
H50A C50 H50B 107.6 . . ?
N10 C51 C52 122.9(4) . . ?
N10 C51 C50 119.7(3) . 2_655 ?
C52 C51 C50 117.4(3) . 2_655 ?
C53 C52 C51 120.2(4) . . ?
C53 C52 H52 119.9 . . ?
C51 C52 H52 119.9 . . ?
C52 C53 C59 119.2(4) . . ?
C52 C53 H53 120.4 . . ?
C59 C53 H53 120.4 . . ?
C55 C54 C59 120.2(4) . . ?
C55 C54 H54 119.9 . . ?
C59 C54 H54 119.9 . . ?
C54 C55 C56 119.7(4) . . ?
C54 C55 H55 120.2 . . ?
C56 C55 H55 120.2 . . ?
C57 C56 C55 121.1(4) . . ?
C57 C56 H56 119.5 . . ?
C55 C56 H56 119.5 . . ?
C56 C57 C58 120.6(4) . . ?
C56 C57 H57 119.7 . . ?
C58 C57 H57 119.7 . . ?
N10 C58 C59 122.6(3) . . ?
N10 C58 C57 119.3(3) . . ?
C59 C58 C57 118.0(4) . . ?
C58 C59 C54 120.4(4) . . ?
C58 C59 C53 117.2(4) . . ?
C54 C59 C53 122.4(4) . . ?
N9 C60 H60A 109.5 . . ?
N9 C60 H60B 109.5 . . ?
H60A C60 H60B 109.5 . . ?
N9 C60 H60C 109.5 . . ?
H60A C60 H60C 109.5 . . ?
H60B C60 H60C 109.5 . . ?
N11 C61 C61 112.2(3) . 2_655 ?
N11 C61 H61A 109.2 . . ?
C61 C61 H61A 109.2 2_655 . ?
N11 C61 H61B 109.2 . . ?
C61 C61 H61B 109.2 2_655 . ?
H61A C61 H61B 107.9 . . ?
N11 C62 C63 114.7(3) . 2_655 ?
N11 C62 H62A 108.6 . . ?
C63 C62 H62A 108.6 2_655 . ?
N11 C62 H62B 108.6 . . ?
C63 C62 H62B 108.6 2_655 . ?
H62A C62 H62B 107.6 . . ?
N12 C63 C64 123.0(4) . . ?
N12 C63 C62 119.1(3) . 2_655 ?
C64 C63 C62 117.8(3) . 2_655 ?
C65 C64 C63 119.7(4) . . ?
C65 C64 H64 120.1 . . ?
C63 C64 H64 120.1 . . ?
C64 C65 C71 119.4(4) . . ?
C64 C65 H65 120.3 . . ?
C71 C65 H65 120.3 . . ?
C67 C66 C71 120.3(4) . . ?
C67 C66 H66 119.9 . . ?
C71 C66 H66 119.9 . . ?
C66 C67 C68 120.2(4) . . ?
C66 C67 H67 119.9 . . ?
C68 C67 H67 119.9 . . ?
C69 C68 C67 120.5(4) . . ?
C69 C68 H68 119.7 . . ?
C67 C68 H68 119.7 . . ?
C68 C69 C70 120.5(3) . . ?
C68 C69 H69 119.8 . . ?
C70 C69 H69 119.8 . . ?
N12 C70 C69 119.3(3) . . ?
N12 C70 C71 122.2(3) . . ?
C69 C70 C71 118.6(3) . . ?
C66 C71 C65 122.4(4) . . ?
C66 C71 C70 119.9(4) . . ?
C65 C71 C70 117.7(4) . . ?
N11 C72 H72A 109.5 . . ?
N11 C72 H72B 109.5 . . ?
H72A C72 H72B 109.5 . . ?
N11 C72 H72C 109.5 . . ?
H72A C72 H72C 109.5 . . ?
H72B C72 H72C 109.5 . . ?

loop_
_geom_bond_atom_site_label_1
_geom_bond_atom_site_label_2
_geom_bond_distance
_geom_bond_site_symmetry_2
_geom_bond_publ_flag
Cd1 N2 2.334(3) . ?
Cd1 N1 2.345(3) . ?
Cd1 N4 2.464(3) . ?
Cd1 N3 2.484(3) . ?
Cd1 Cl2 2.5643(9) . ?
Cd1 Cl1 2.5925(9) . ?
Cd2 N6 2.329(3) . ?
Cd2 N5 2.334(3) . ?
Cd2 N8 2.496(3) . ?
Cd2 N7 2.527(3) . ?
Cd2 Cl1 2.5661(9) . ?
Cd2 Cl2 2.5822(9) . ?
Cd3 N9 2.334(3) 2_655 ?
Cd3 N9 2.334(3) . ?
Cd3 N10 2.503(3) 2_655 ?
Cd3 N10 2.503(3) . ?
Cd3 Cl3 2.5848(9) 2_655 ?
Cd3 Cl3 2.5849(9) . ?
Cd4 N11 2.346(3) . ?
Cd4 N11 2.346(3) 2_655 ?
Cd4 N12 2.486(3) 2_655 ?
Cd4 N12 2.487(3) . ?
Cd4 Cl3 2.5696(9) 2_655 ?
Cd4 Cl3 2.5696(9) . ?
Cl4 O2 1.349(6) . ?
Cl4 O4 1.370(7) . ?
Cl4 O3 1.392(7) . ?
Cl4 O1 1.436(4) . ?
Cl5 O5 1.221(9) . ?
Cl5 O8 1.332(12) . ?
Cl5 O7 1.377(5) . ?
Cl5 O6 1.429(6) . ?
Cl6 O10 0.763(10) . ?
Cl6 O11 1.084(11) . ?
Cl6 O9 1.165(16) . ?
Cl6 O12 1.569(13) . ?
Cl7 O13 0.919(11) . ?
Cl7 O15 1.176(14) . ?
Cl7 O14 1.376(14) . ?
Cl7 O16 1.636(19) . ?
O9 O10 1.200(15) . ?
O10 O12 1.211(13) . ?
O10 O11 1.477(13) . ?
O13 O16 0.87(3) . ?
N1 C3 1.468(5) . ?
N1 C13 1.479(5) . ?
N1 C1 1.485(5) . ?
N2 C24 1.475(5) . ?
N2 C14 1.477(5) . ?
N2 C2 1.486(5) . ?
N3 C4 1.321(4) . ?
N3 C11 1.386(4) . ?
N4 C15 1.319(5) . ?
N4 C22 1.375(5) . ?
N5 C27 1.474(5) . ?
N5 C37 1.475(4) . ?
N5 C25 1.479(5) . ?
N6 C48 1.476(4) . ?
N6 C38 1.477(5) . ?
N6 C26 1.496(5) . ?
N7 C28 1.321(4) . ?
N7 C35 1.387(4) . ?
N8 C39 1.313(5) . ?
N8 C46 1.388(5) . ?
N9 C50 1.473(5) . ?
N9 C60 1.482(5) . ?
N9 C49 1.488(5) . ?
N10 C51 1.319(4) . ?
N10 C58 1.385(5) . ?
N11 C62 1.465(6) . ?
N11 C61 1.467(7) . ?
N11 C72 1.474(5) . ?
N12 C63 1.325(4) . ?
N12 C70 1.379(4) . ?
C1 C2 1.518(6) . ?
C1 H1A 0.9900 . ?
C1 H1B 0.9900 . ?
C2 H2A 0.9900 . ?
C2 H2B 0.9900 . ?
C3 C4 1.518(5) . ?
C3 H3A 0.9900 . ?
C3 H3B 0.9900 . ?
C4 C5 1.412(5) . ?
C5 C6 1.354(6) . ?
C5 H5 0.9500 . ?
C6 C12 1.414(5) . ?
C6 H6 0.9500 . ?
C7 C8 1.365(6) . ?
C7 C12 1.408(5) . ?
C7 H7 0.9500 . ?
C8 C9 1.405(5) . ?
C8 H8 0.9500 . ?
C9 C10 1.383(5) . ?
C9 H9 0.9500 . ?
C10 C11 1.402(5) . ?
C10 H10 0.9500 . ?
C11 C12 1.419(4) . ?
C13 H13A 0.9800 . ?
C13 H13B 0.9800 . ?
C13 H13C 0.9800 . ?
C14 C15 1.507(6) . ?
C14 H14A 0.9900 . ?
C14 H14B 0.9900 . ?
C15 C16 1.411(5) . ?
C16 C17 1.354(7) . ?
C16 H16 0.9500 . ?
C17 C23 1.410(6) . ?
C17 H17 0.9500 . ?
C18 C19 1.357(7) . ?
C18 C23 1.401(6) . ?
C18 H18 0.9500 . ?
C19 C20 1.422(6) . ?
C19 H19 0.9500 . ?
C20 C21 1.377(5) . ?
C20 H20 0.9500 . ?
C21 C22 1.414(5) . ?
C21 H21 0.9500 . ?
C22 C23 1.432(5) . ?
C24 H24A 0.9800 . ?
C24 H24B 0.9800 . ?
C24 H24C 0.9800 . ?
C25 C26 1.529(6) . ?
C25 H25A 0.9900 . ?
C25 H25B 0.9900 . ?
C26 H26A 0.9900 . ?
C26 H26B 0.9900 . ?
C27 C28 1.512(5) . ?
C27 H27A 0.9900 . ?
C27 H27B 0.9900 . ?
C28 C29 1.401(5) . ?
C29 C30 1.358(6) . ?
C29 H29 0.9500 . ?
C30 C36 1.407(5) . ?
C30 H30 0.9500 . ?
C31 C32 1.359(5) . ?
C31 C36 1.415(5) . ?
C31 H31 0.9500 . ?
C32 C33 1.406(5) . ?
C32 H32 0.9500 . ?
C33 C34 1.376(4) . ?
C33 H33 0.9500 . ?
C34 C35 1.407(4) . ?
C34 H34 0.9500 . ?
C35 C36 1.422(4) . ?
C37 H37A 0.9800 . ?
C37 H37B 0.9800 . ?
C37 H37C 0.9800 . ?
C38 C39 1.513(5) . ?
C38 H38A 0.9900 . ?
C38 H38B 0.9900 . ?
C39 C40 1.417(5) . ?
C40 C41 1.349(7) . ?
C40 H40 0.9500 . ?
C41 C47 1.397(7) . ?
C41 H41 0.9500 . ?
C42 C43 1.342(7) . ?
C42 C47 1.429(6) . ?
C42 H42 0.9500 . ?
C43 C44 1.405(6) . ?
C43 H43 0.9500 . ?
C44 C45 1.381(5) . ?
C44 H44 0.9500 . ?
C45 C46 1.405(6) . ?
C45 H45 0.9500 . ?
C46 C47 1.432(5) . ?
C48 H48A 0.9800 . ?
C48 H48B 0.9800 . ?
C48 H48C 0.9800 . ?
C49 C49 1.506(7) 2_655 ?
C49 H49A 0.9900 . ?
C49 H49B 0.9900 . ?
C50 C51 1.517(5) 2_655 ?
C50 H50A 0.9900 . ?
C50 H50B 0.9900 . ?
C51 C52 1.407(5) . ?
C52 C53 1.360(7) . ?
C52 H52 0.9500 . ?
C53 C59 1.417(6) . ?
C53 H53 0.9500 . ?
C54 C55 1.362(7) . ?
C54 C59 1.414(6) . ?
C54 H54 0.9500 . ?
C55 C56 1.417(6) . ?
C55 H55 0.9500 . ?
C56 C57 1.361(6) . ?
C56 H56 0.9500 . ?
C57 C58 1.418(5) . ?
C57 H57 0.9500 . ?
C58 C59 1.413(5) . ?
C60 H60A 0.9800 . ?
C60 H60B 0.9800 . ?
C60 H60C 0.9800 . ?
C61 C61 1.513(13) 2_655 ?
C61 H61A 0.9900 . ?
C61 H61B 0.9900 . ?
C62 C63 1.511(6) 2_655 ?
C62 H62A 0.9900 . ?
C62 H62B 0.9900 . ?
C63 C64 1.416(5) . ?
C64 C65 1.356(6) . ?
C64 H64 0.9500 . ?
C65 C71 1.416(6) . ?
C65 H65 0.9500 . ?
C66 C67 1.363(6) . ?
C66 C71 1.414(6) . ?
C66 H66 0.9500 . ?
C67 C68 1.410(5) . ?
C67 H67 0.9500 . ?
C68 C69 1.376(5) . ?
C68 H68 0.9500 . ?
C69 C70 1.410(5) . ?
C69 H69 0.9500 . ?
C70 C71 1.417(5) . ?
C72 H72A 0.9800 . ?
C72 H72B 0.9800 . ?
C72 H72C 0.9800 . ?

loop_
_geom_torsion_atom_site_label_1
_geom_torsion_atom_site_label_2
_geom_torsion_atom_site_label_3
_geom_torsion_atom_site_label_4
_geom_torsion
_geom_torsion_site_symmetry_1
_geom_torsion_site_symmetry_2
_geom_torsion_site_symmetry_3
_geom_torsion_site_symmetry_4
_geom_torsion_publ_flag
O11 Cl6 O9 O10 94(2) . . . . ?
O12 Cl6 O9 O10 -40.0(13) . . . . ?
O11 Cl6 O10 O9 -135(2) . . . . ?
O12 Cl6 O10 O9 123(2) . . . . ?
O11 Cl6 O10 O12 101.3(11) . . . . ?
O9 Cl6 O10 O12 -123(2) . . . . ?
O9 Cl6 O10 O11 135(2) . . . . ?
O12 Cl6 O10 O11 -101.3(11) . . . . ?
Cl6 O9 O10 O12 90.9(17) . . . . ?
Cl6 O9 O10 O11 -30.7(15) . . . . ?
O9 Cl6 O11 O10 -82(2) . . . . ?
O12 Cl6 O11 O10 50.9(10) . . . . ?
O9 O10 O11 Cl6 42(2) . . . . ?
O12 O10 O11 Cl6 -91.4(14) . . . . ?
O9 O10 O12 Cl6 -73(2) . . . . ?
O11 O10 O12 Cl6 46.7(11) . . . . ?
O11 Cl6 O12 O10 -94.1(15) . . . . ?
O9 Cl6 O12 O10 55(2) . . . . ?
O15 Cl7 O13 O16 110(3) . . . . ?
O14 Cl7 O13 O16 -102(4) . . . . ?
O15 Cl7 O16 O13 -90(4) . . . . ?
O14 Cl7 O16 O13 95(3) . . . . ?
C3 N1 C1 C2 -158.5(3) . . . . ?
C13 N1 C1 C2 79.1(4) . . . . ?
Cd1 N1 C1 C2 -44.0(3) . . . . ?
C24 N2 C2 C1 82.7(4) . . . . ?
C14 N2 C2 C1 -155.5(3) . . . . ?
Cd1 N2 C2 C1 -41.0(4) . . . . ?
N1 C1 C2 N2 61.5(4) . . . . ?
C13 N1 C3 C4 -168.1(3) . . . . ?
C1 N1 C3 C4 69.1(4) . . . . ?
Cd1 N1 C3 C4 -44.0(3) . . . . ?
C11 N3 C4 C5 3.7(5) . . . . ?
Cd1 N3 C4 C5 -166.2(3) . . . . ?
C11 N3 C4 C3 -176.9(3) . . . . ?
Cd1 N3 C4 C3 13.3(4) . . . . ?
N1 C3 C4 N3 20.7(5) . . . . ?
N1 C3 C4 C5 -159.8(3) . . . . ?
N3 C4 C5 C6 -1.3(6) . . . . ?
C3 C4 C5 C6 179.2(4) . . . . ?
C4 C5 C6 C12 -1.9(6) . . . . ?
C12 C7 C8 C9 1.4(6) . . . . ?
C7 C8 C9 C10 -0.2(6) . . . . ?
C8 C9 C10 C11 -1.5(6) . . . . ?
C4 N3 C11 C10 176.3(3) . . . . ?
Cd1 N3 C11 C10 -16.4(5) . . . . ?
C4 N3 C11 C12 -2.8(5) . . . . ?
Cd1 N3 C11 C12 164.5(2) . . . . ?
C9 C10 C11 N3 -177.3(3) . . . . ?
C9 C10 C11 C12 1.8(5) . . . . ?
C8 C7 C12 C6 177.8(4) . . . . ?
C8 C7 C12 C11 -1.0(6) . . . . ?
C5 C6 C12 C7 -176.2(4) . . . . ?
C5 C6 C12 C11 2.6(5) . . . . ?
N3 C11 C12 C7 178.6(3) . . . . ?
C10 C11 C12 C7 -0.6(5) . . . . ?
N3 C11 C12 C6 -0.3(5) . . . . ?
C10 C11 C12 C6 -179.5(3) . . . . ?
C24 N2 C14 C15 -169.8(3) . . . . ?
C2 N2 C14 C15 67.0(4) . . . . ?
Cd1 N2 C14 C15 -47.2(3) . . . . ?
C22 N4 C15 C16 0.1(6) . . . . ?
Cd1 N4 C15 C16 -178.7(3) . . . . ?
C22 N4 C15 C14 178.0(3) . . . . ?
Cd1 N4 C15 C14 -0.9(4) . . . . ?
N2 C14 C15 N4 33.5(5) . . . . ?
N2 C14 C15 C16 -148.6(3) . . . . ?
N4 C15 C16 C17 0.5(6) . . . . ?
C14 C15 C16 C17 -177.4(4) . . . . ?
C15 C16 C17 C23 -0.8(6) . . . . ?
C23 C18 C19 C20 0.4(6) . . . . ?
C18 C19 C20 C21 -0.3(6) . . . . ?
C19 C20 C21 C22 0.8(6) . . . . ?
C15 N4 C22 C21 179.2(3) . . . . ?
Cd1 N4 C22 C21 -2.2(5) . . . . ?
C15 N4 C22 C23 -0.4(5) . . . . ?
Cd1 N4 C22 C23 178.2(2) . . . . ?
C20 C21 C22 N4 179.0(3) . . . . ?
C20 C21 C22 C23 -1.3(5) . . . . ?
C19 C18 C23 C17 -179.9(4) . . . . ?
C19 C18 C23 C22 -1.0(6) . . . . ?
C16 C17 C23 C18 179.5(4) . . . . ?
C16 C17 C23 C22 0.6(6) . . . . ?
N4 C22 C23 C18 -178.9(3) . . . . ?
C21 C22 C23 C18 1.4(5) . . . . ?
N4 C22 C23 C17 0.1(5) . . . . ?
C21 C22 C23 C17 -179.6(3) . . . . ?
C27 N5 C25 C26 -160.5(3) . . . . ?
C37 N5 C25 C26 78.3(4) . . . . ?
Cd2 N5 C25 C26 -44.8(3) . . . . ?
C48 N6 C26 C25 80.5(4) . . . . ?
C38 N6 C26 C25 -156.6(3) . . . . ?
Cd2 N6 C26 C25 -40.7(3) . . . . ?
N5 C25 C26 N6 61.8(4) . . . . ?
C37 N5 C27 C28 -167.7(3) . . . . ?
C25 N5 C27 C28 69.1(4) . . . . ?
Cd2 N5 C27 C28 -44.8(3) . . . . ?
C35 N7 C28 C29 1.9(5) . . . . ?
Cd2 N7 C28 C29 -168.8(3) . . . . ?
C35 N7 C28 C27 -179.3(3) . . . . ?
Cd2 N7 C28 C27 10.0(4) . . . . ?
N5 C27 C28 N7 22.9(5) . . . . ?
N5 C27 C28 C29 -158.2(3) . . . . ?
N7 C28 C29 C30 -0.1(6) . . . . ?
C27 C28 C29 C30 -178.9(4) . . . . ?
C28 C29 C30 C36 -2.2(6) . . . . ?
C36 C31 C32 C33 1.1(6) . . . . ?
C31 C32 C33 C34 -0.6(6) . . . . ?
C32 C33 C34 C35 0.3(6) . . . . ?
C28 N7 C35 C34 177.1(3) . . . . ?
Cd2 N7 C35 C34 -14.6(4) . . . . ?
C28 N7 C35 C36 -1.5(4) . . . . ?
Cd2 N7 C35 C36 166.7(2) . . . . ?
C33 C34 C35 N7 -179.3(3) . . . . ?
C33 C34 C35 C36 -0.6(5) . . . . ?
C29 C30 C36 C31 -177.9(4) . . . . ?
C29 C30 C36 C35 2.4(6) . . . . ?
C32 C31 C36 C30 179.0(4) . . . . ?
C32 C31 C36 C35 -1.3(5) . . . . ?
N7 C35 C36 C30 -0.6(5) . . . . ?
C34 C35 C36 C30 -179.2(3) . . . . ?
N7 C35 C36 C31 179.8(3) . . . . ?
C34 C35 C36 C31 1.1(5) . . . . ?
C48 N6 C38 C39 -167.1(3) . . . . ?
C26 N6 C38 C39 69.0(4) . . . . ?
Cd2 N6 C38 C39 -45.5(3) . . . . ?
C46 N8 C39 C40 -0.3(5) . . . . ?
Cd2 N8 C39 C40 -174.9(3) . . . . ?
C46 N8 C39 C38 178.1(3) . . . . ?
Cd2 N8 C39 C38 3.6(4) . . . . ?
N6 C38 C39 N8 28.5(5) . . . . ?
N6 C38 C39 C40 -153.0(3) . . . . ?
N8 C39 C40 C41 2.0(6) . . . . ?
C38 C39 C40 C41 -176.4(4) . . . . ?
C39 C40 C41 C47 -2.0(7) . . . . ?
C47 C42 C43 C44 -1.0(6) . . . . ?
C42 C43 C44 C45 0.9(6) . . . . ?
C43 C44 C45 C46 0.7(6) . . . . ?
C39 N8 C46 C45 178.6(3) . . . . ?
Cd2 N8 C46 C45 -8.1(5) . . . . ?
C39 N8 C46 C47 -1.3(5) . . . . ?
Cd2 N8 C46 C47 172.0(2) . . . . ?
C44 C45 C46 N8 177.9(3) . . . . ?
C44 C45 C46 C47 -2.2(5) . . . . ?
C40 C41 C47 C42 179.7(4) . . . . ?
C40 C41 C47 C46 0.4(6) . . . . ?
C43 C42 C47 C41 -179.8(4) . . . . ?
C43 C42 C47 C46 -0.5(6) . . . . ?
N8 C46 C47 C41 1.3(5) . . . . ?
C45 C46 C47 C41 -178.6(4) . . . . ?
N8 C46 C47 C42 -178.0(3) . . . . ?
C45 C46 C47 C42 2.1(5) . . . . ?
C50 N9 C49 C49 -159.1(4) . . . 2_655 ?
C60 N9 C49 C49 79.7(4) . . . 2_655 ?
Cd3 N9 C49 C49 -43.8(4) . . . 2_655 ?
C60 N9 C50 C51 -168.0(3) . . . 2_655 ?
C49 N9 C50 C51 69.7(4) . . . 2_655 ?
Cd3 N9 C50 C51 -43.6(4) . . . 2_655 ?
C58 N10 C51 C52 2.0(5) . . . . ?
Cd3 N10 C51 C52 -169.8(3) . . . . ?
C58 N10 C51 C50 179.6(3) . . . 2_655 ?
Cd3 N10 C51 C50 7.8(4) . . . 2_655 ?
N10 C51 C52 C53 0.5(6) . . . . ?
C50 C51 C52 C53 -177.2(4) 2_655 . . . ?
C51 C52 C53 C59 -3.0(7) . . . . ?
C59 C54 C55 C56 0.1(6) . . . . ?
C54 C55 C56 C57 0.9(7) . . . . ?
C55 C56 C57 C58 -0.4(6) . . . . ?
C51 N10 C58 C59 -2.0(5) . . . . ?
Cd3 N10 C58 C59 167.7(3) . . . . ?
C51 N10 C58 C57 175.9(3) . . . . ?
Cd3 N10 C58 C57 -14.4(5) . . . . ?
C56 C57 C58 N10 -179.2(4) . . . . ?
C56 C57 C58 C59 -1.2(6) . . . . ?
N10 C58 C59 C54 -179.9(3) . . . . ?
C57 C58 C59 C54 2.2(5) . . . . ?
N10 C58 C59 C53 -0.4(5) . . . . ?
C57 C58 C59 C53 -178.3(4) . . . . ?
C55 C54 C59 C58 -1.7(6) . . . . ?
C55 C54 C59 C53 178.8(4) . . . . ?
C52 C53 C59 C58 2.8(6) . . . . ?
C52 C53 C59 C54 -177.7(4) . . . . ?
C62 N11 C61 C61 -158.1(4) . . . 2_655 ?
C72 N11 C61 C61 79.7(6) . . . 2_655 ?
Cd4 N11 C61 C61 -42.7(5) . . . 2_655 ?
C61 N11 C62 C63 70.2(5) . . . 2_655 ?
C72 N11 C62 C63 -166.1(4) . . . 2_655 ?
Cd4 N11 C62 C63 -44.0(5) . . . 2_655 ?
C70 N12 C63 C64 1.6(6) . . . . ?
Cd4 N12 C63 C64 -169.4(3) . . . . ?
C70 N12 C63 C62 -178.8(4) . . . 2_655 ?
Cd4 N12 C63 C62 10.2(5) . . . 2_655 ?
N12 C63 C64 C65 0.8(7) . . . . ?
C62 C63 C64 C65 -178.8(4) 2_655 . . . ?
C63 C64 C65 C71 -2.6(7) . . . . ?
C71 C66 C67 C68 1.4(6) . . . . ?
C66 C67 C68 C69 0.7(7) . . . . ?
C67 C68 C69 C70 -1.9(6) . . . . ?
C63 N12 C70 C69 176.5(4) . . . . ?
Cd4 N12 C70 C69 -14.7(5) . . . . ?
C63 N12 C70 C71 -2.0(5) . . . . ?
Cd4 N12 C70 C71 166.7(3) . . . . ?
C68 C69 C70 N12 -177.7(4) . . . . ?
C68 C69 C70 C71 0.9(6) . . . . ?
C67 C66 C71 C65 177.1(4) . . . . ?
C67 C66 C71 C70 -2.4(6) . . . . ?
C64 C65 C71 C66 -177.5(4) . . . . ?
C64 C65 C71 C70 2.1(6) . . . . ?
N12 C70 C71 C66 179.8(3) . . . . ?
C69 C70 C71 C66 1.3(5) . . . . ?
N12 C70 C71 C65 0.2(5) . . . . ?
C69 C70 C71 C65 -178.3(4) . . . . ?
